data_7000176
loop_
_publ_author_name
'G\"atjens, Jessica'
'Mullins, Christopher S.'
'Kampf, Jeff W.'
'Thu\'ery, Pierre'
'Pecoraro, Vincent L.'

_publ_section_title
;
 Corroborative cobalt and zinc model compounds of
 \a-amino-\b-carboxymuconic-\e-semialdehyde decarboxylase (ACMSD)
;
_journal_issue 1
_journal_name_full 'Dalton Transactions'
_journal_page_first 51
_journal_page_last 62
_journal_paper_doi 10.1039/b809453e
_journal_year 2009
_chemical_formula_moiety 'C15 H22 Cl Co N5 O2'
_chemical_formula_sum 'C15 H22 Cl Co N5 O2'
_chemical_formula_weight 398.76
_chemical_name_systematic
;
?
;
_space_group_IT_number 14
_symmetry_cell_setting monoclinic
_symmetry_space_group_name_Hall '-P 2ybc'
_symmetry_space_group_name_H-M 'P 1 21/c 1'
_atom_sites_solution_hydrogens geom
_atom_sites_solution_primary direct
_atom_sites_solution_secondary difmap
_audit_creation_method SHELXL-97
_cell_angle_alpha 90.00
_cell_angle_beta 104.526(10)
_cell_angle_gamma 90.00
_cell_formula_units_Z 4
_cell_length_a 13.303(2)
_cell_length_b 10.8182(16)
_cell_length_c 12.6257(19)
_cell_measurement_reflns_used 6303
_cell_measurement_temperature 123(2)
_cell_measurement_theta_max 24.41
_cell_measurement_theta_min 2.45
_cell_volume 1758.9(5)
_computing_cell_refinement 'Bruker SMART'
_computing_data_collection 'Bruker SMART'
_computing_data_reduction 'Bruker SHELXTL'
_computing_molecular_graphics 'Bruker SHELXTL'
_computing_publication_material 'Bruker SHELXTL'
_computing_structure_refinement 'Bruker SHELXTL'
_computing_structure_solution 'Bruker SHELXTL'
_diffrn_ambient_temperature 123(2)
_diffrn_measured_fraction_theta_full 0.978
_diffrn_measured_fraction_theta_max 0.978
_diffrn_measurement_device_type 'CCD area detector'
_diffrn_measurement_method 'phi and omega scans'
_diffrn_radiation_monochromator graphite
_diffrn_radiation_source 'fine-focus sealed tube'
_diffrn_radiation_type MoK\a
_diffrn_radiation_wavelength 0.71073
_diffrn_reflns_av_R_equivalents 0.0681
_diffrn_reflns_av_sigmaI/netI 0.0398
_diffrn_reflns_limit_h_max 16
_diffrn_reflns_limit_h_min -16
_diffrn_reflns_limit_k_max 13
_diffrn_reflns_limit_k_min -13
_diffrn_reflns_limit_l_max 15
_diffrn_reflns_limit_l_min -15
_diffrn_reflns_number 30883
_diffrn_reflns_theta_full 26.71
_diffrn_reflns_theta_max 26.71
_diffrn_reflns_theta_min 2.46
_exptl_absorpt_coefficient_mu 1.146
_exptl_absorpt_correction_T_max 0.9039
_exptl_absorpt_correction_T_min 0.6832
_exptl_absorpt_correction_type multi-scan
_exptl_absorpt_process_details
;
Blessing, R. Acta Cryst. (1995) A51 33-38.
Sheldrick, G. SADABS (Version 2.10) Bruker/Siemens area
detector absorption and other corrections, University of
Gottingen, Germany 2003.
;
_exptl_crystal_colour blue
_exptl_crystal_density_diffrn 1.506
_exptl_crystal_density_method 'not measured'
_exptl_crystal_description plate
_exptl_crystal_F_000 828
_exptl_crystal_size_max 0.36
_exptl_crystal_size_mid 0.12
_exptl_crystal_size_min 0.09
_refine_diff_density_max 0.292
_refine_diff_density_min -0.325
_refine_diff_density_rms 0.064
_refine_ls_extinction_method none
_refine_ls_goodness_of_fit_ref 1.009
_refine_ls_hydrogen_treatment constr
_refine_ls_matrix_type full
_refine_ls_number_parameters 222
_refine_ls_number_reflns 3633
_refine_ls_number_restraints 0
_refine_ls_restrained_S_all 1.009
_refine_ls_R_factor_all 0.0636
_refine_ls_R_factor_gt 0.0347
_refine_ls_shift/su_max 0.000
_refine_ls_shift/su_mean 0.000
_refine_ls_structure_factor_coef Fsqd
_refine_ls_weighting_details 'calc w=1/[\s^2^(Fo^2^)+(0.0318P)^2^+1.6268P] where P=(Fo^2^+2Fc^2^)/3'
_refine_ls_weighting_scheme calc
_refine_ls_wR_factor_gt 0.0767
_refine_ls_wR_factor_ref 0.0855
_reflns_number_gt 2593
_reflns_number_total 3633
_reflns_threshold_expression >2sigma(I)
_cod_data_source_file b809453e.txt
_cod_data_source_block 1
_cod_depositor_comments
;
The following automatic conversions were performed:
'_symmetry_cell_setting' value 'Monoclinic' changed to 'monoclinic'
according to '/home/saulius/struct/CIF-dictionaries/cif_core.dic'
dictionary named 'cif_core.dic' version 2.4.1 from 2010-06-29.

Automatic conversion script
Id: cif_fix_enum 1527 2010-12-29 10:47:43Z saulius 
;
_cod_original_sg_symbol_H-M P2(1)/c
_cod_database_code 7000176

loop_
_symmetry_equiv_pos_as_xyz
'x, y, z'
'-x, y+1/2, -z+1/2'
'-x, -y, -z'
'x, -y-1/2, z-1/2'

loop_
_atom_site_label
_atom_site_type_symbol
_atom_site_fract_x
_atom_site_fract_y
_atom_site_fract_z
_atom_site_U_iso_or_equiv
_atom_site_adp_type
_atom_site_occupancy
_atom_site_symmetry_multiplicity
_atom_site_calc_flag
_atom_site_refinement_flags
_atom_site_disorder_assembly
_atom_site_disorder_group
Cl1 Cl 0.31806(7) 0.55660(7) 0.83921(6) 0.0468(2) Uani 1 1 d . . .
Co1 Co 0.27998(3) 0.45656(3) 0.67426(3) 0.02685(11) Uani 1 1 d . . .
O1 O 0.22133(14) 0.30827(16) 0.72902(13) 0.0283(4) Uani 1 1 d . . .
O2 O 0.15905(17) 0.11748(18) 0.70382(15) 0.0416(5) Uani 1 1 d . . .
C1 C 0.1955(2) 0.2103(2) 0.6723(2) 0.0269(6) Uani 1 1 d . . .
C2 C 0.2211(2) 0.2072(2) 0.5594(2) 0.0283(6) Uani 1 1 d . . .
H2A H 0.2927 0.1722 0.5723 0.034 Uiso 1 1 calc R . .
C3 C 0.1505(2) 0.1210(3) 0.4778(2) 0.0389(7) Uani 1 1 d . . .
H3A H 0.0780 0.1463 0.4681 0.058 Uiso 1 1 calc R . .
H3B H 0.1594 0.0361 0.5055 0.058 Uiso 1 1 calc R . .
H3C H 0.1688 0.1253 0.4073 0.058 Uiso 1 1 calc R . .
C4 C 0.1262(2) 0.3852(2) 0.4603(2) 0.0299(6) Uani 1 1 d . . .
H4A H 0.1103 0.3591 0.3827 0.036 Uiso 1 1 calc R . .
H4B H 0.0708 0.3536 0.4929 0.036 Uiso 1 1 calc R . .
C5 C 0.0817(2) 0.6073(3) 0.3961(2) 0.0356(7) Uani 1 1 d . . .
C6 C 0.1044(2) 0.7187(3) 0.4483(3) 0.0427(8) Uani 1 1 d . . .
H6A H 0.0815 0.7976 0.4189 0.051 Uiso 1 1 calc R . .
C7 C 0.1671(2) 0.6953(3) 0.5525(3) 0.0389(7) Uani 1 1 d . . .
C8 C 0.30610(19) 0.3495(2) 0.45773(19) 0.0274(6) Uani 1 1 d . . .
H8A H 0.2931 0.4252 0.4124 0.033 Uiso 1 1 calc R . .
H8B H 0.3042 0.2774 0.4089 0.033 Uiso 1 1 calc R . .
C9 C 0.5011(2) 0.3174(2) 0.5280(2) 0.0303(6) Uani 1 1 d . . .
C10 C 0.5728(2) 0.3705(2) 0.6136(2) 0.0332(6) Uani 1 1 d . . .
H10A H 0.6461 0.3607 0.6295 0.040 Uiso 1 1 calc R . .
C11 C 0.5184(2) 0.4414(2) 0.6726(2) 0.0299(6) Uani 1 1 d . . .
C12 C 0.0145(3) 0.5757(3) 0.2860(2) 0.0481(9) Uani 1 1 d . . .
H12A H 0.0555 0.5310 0.2439 0.072 Uiso 1 1 calc R . .
H12B H -0.0131 0.6518 0.2474 0.072 Uiso 1 1 calc R . .
H12C H -0.0432 0.5234 0.2946 0.072 Uiso 1 1 calc R . .
C13 C 0.2134(3) 0.7840(3) 0.6421(3) 0.0603(10) Uani 1 1 d . . .
H13A H 0.1952 0.7588 0.7094 0.090 Uiso 1 1 calc R . .
H13B H 0.1863 0.8672 0.6213 0.090 Uiso 1 1 calc R . .
H13C H 0.2891 0.7843 0.6542 0.090 Uiso 1 1 calc R . .
C14 C 0.5148(2) 0.2305(3) 0.4405(2) 0.0383(7) Uani 1 1 d . . .
H14A H 0.4579 0.1704 0.4251 0.058 Uiso 1 1 calc R . .
H14B H 0.5812 0.1870 0.4653 0.058 Uiso 1 1 calc R . .
H14C H 0.5144 0.2773 0.3739 0.058 Uiso 1 1 calc R . .
C15 C 0.5605(2) 0.5198(3) 0.7715(2) 0.0366(7) Uani 1 1 d . . .
H15A H 0.5028 0.5565 0.7960 0.055 Uiso 1 1 calc R . .
H15B H 0.6038 0.5857 0.7531 0.055 Uiso 1 1 calc R . .
H15C H 0.6025 0.4687 0.8302 0.055 Uiso 1 1 calc R . .
N1 N 0.22748(16) 0.33619(18) 0.51992(16) 0.0227(4) Uani 1 1 d . . .
N2 N 0.13136(17) 0.5205(2) 0.46792(17) 0.0296(5) Uani 1 1 d . . .
N3 N 0.18346(18) 0.5724(2) 0.56524(19) 0.0330(5) Uani 1 1 d . . .
N4 N 0.40727(16) 0.3572(2) 0.53710(17) 0.0281(5) Uani 1 1 d . . .
N5 N 0.41562(17) 0.43378(19) 0.62572(17) 0.0286(5) Uani 1 1 d . . .

loop_
_atom_site_aniso_label
_atom_site_aniso_U_11
_atom_site_aniso_U_22
_atom_site_aniso_U_33
_atom_site_aniso_U_23
_atom_site_aniso_U_13
_atom_site_aniso_U_12
Cl1 0.0615(5) 0.0425(4) 0.0341(4) -0.0169(3) 0.0074(4) -0.0095(4)
Co1 0.0306(2) 0.02643(18) 0.02151(18) -0.00220(15) 0.00287(14) -0.00192(16)
O1 0.0360(11) 0.0306(10) 0.0180(9) -0.0012(7) 0.0059(8) -0.0026(8)
O2 0.0635(14) 0.0375(11) 0.0267(10) 0.0005(9) 0.0168(10) -0.0162(10)
C1 0.0283(14) 0.0314(14) 0.0191(13) 0.0039(11) 0.0025(11) 0.0021(11)
C2 0.0390(16) 0.0261(13) 0.0184(13) 0.0026(10) 0.0046(11) -0.0027(11)
C3 0.062(2) 0.0338(15) 0.0206(14) -0.0039(12) 0.0097(14) -0.0132(14)
C4 0.0311(15) 0.0356(15) 0.0204(13) 0.0023(11) 0.0018(11) -0.0018(12)
C5 0.0313(16) 0.0470(17) 0.0321(15) 0.0147(13) 0.0148(12) 0.0134(13)
C6 0.0372(17) 0.0344(16) 0.060(2) 0.0153(15) 0.0179(15) 0.0087(13)
C7 0.0299(16) 0.0298(15) 0.057(2) 0.0057(13) 0.0110(14) 0.0037(12)
C8 0.0302(15) 0.0319(14) 0.0189(13) 0.0017(11) 0.0035(11) -0.0035(11)
C9 0.0305(15) 0.0289(13) 0.0309(15) 0.0095(12) 0.0068(12) 0.0024(12)
C10 0.0271(15) 0.0349(15) 0.0345(15) 0.0115(12) 0.0019(12) -0.0009(12)
C11 0.0299(15) 0.0270(13) 0.0290(14) 0.0070(11) 0.0005(11) -0.0044(11)
C12 0.049(2) 0.067(2) 0.0287(16) 0.0143(15) 0.0115(14) 0.0273(17)
C13 0.047(2) 0.0293(16) 0.097(3) -0.0141(18) 0.004(2) -0.0013(15)
C14 0.0407(17) 0.0425(17) 0.0320(16) 0.0046(13) 0.0095(13) 0.0078(14)
C15 0.0339(16) 0.0370(16) 0.0329(15) 0.0023(12) -0.0029(12) -0.0089(12)
N1 0.0260(11) 0.0250(10) 0.0163(10) 0.0025(8) 0.0040(9) -0.0018(9)
N2 0.0329(13) 0.0315(12) 0.0239(12) 0.0057(9) 0.0060(10) 0.0032(10)
N3 0.0346(13) 0.0283(12) 0.0338(13) 0.0008(10) 0.0041(11) -0.0014(10)
N4 0.0271(12) 0.0327(12) 0.0225(11) -0.0017(9) 0.0026(9) -0.0031(10)
N5 0.0321(13) 0.0302(12) 0.0218(11) -0.0018(9) 0.0031(9) -0.0046(9)

loop_
_atom_type_symbol
_atom_type_description
_atom_type_scat_dispersion_real
_atom_type_scat_dispersion_imag
_atom_type_scat_source
C C 0.0033 0.0016 'International Tables Vol C Tables 4.2.6.8 and 6.1.1.4'
H H 0.0000 0.0000 'International Tables Vol C Tables 4.2.6.8 and 6.1.1.4'
N N 0.0061 0.0033 'International Tables Vol C Tables 4.2.6.8 and 6.1.1.4'
O O 0.0106 0.0060 'International Tables Vol C Tables 4.2.6.8 and 6.1.1.4'
Cl Cl 0.1484 0.1585 'International Tables Vol C Tables 4.2.6.8 and 6.1.1.4'
Co Co 0.3494 0.9721 'International Tables Vol C Tables 4.2.6.8 and 6.1.1.4'

loop_
_geom_angle_atom_site_label_1
_geom_angle_atom_site_label_2
_geom_angle_atom_site_label_3
_geom_angle
_geom_angle_site_symmetry_1
_geom_angle_site_symmetry_3
_geom_angle_publ_flag
O1 Co1 N3 119.50(8) . . ?
O1 Co1 N5 117.22(8) . . ?
N3 Co1 N5 108.67(9) . . ?
O1 Co1 Cl1 94.70(5) . . ?
N3 Co1 Cl1 106.23(7) . . ?
N5 Co1 Cl1 108.46(6) . . ?
O1 Co1 N1 77.00(7) . . ?
N3 Co1 N1 76.83(8) . . ?
N5 Co1 N1 77.47(8) . . ?
Cl1 Co1 N1 171.50(6) . . ?
C1 O1 Co1 123.37(16) . . ?
O2 C1 O1 124.8(2) . . ?
O2 C1 C2 118.6(2) . . ?
O1 C1 C2 116.4(2) . . ?
N1 C2 C3 115.0(2) . . ?
N1 C2 C1 109.4(2) . . ?
C3 C2 C1 113.3(2) . . ?
N2 C4 N1 107.7(2) . . ?
N2 C5 C6 106.0(3) . . ?
N2 C5 C12 122.8(3) . . ?
C6 C5 C12 131.2(3) . . ?
C5 C6 C7 107.6(3) . . ?
N3 C7 C6 109.4(3) . . ?
N3 C7 C13 121.3(3) . . ?
C6 C7 C13 129.3(3) . . ?
N1 C8 N4 107.23(19) . . ?
N4 C9 C10 105.9(2) . . ?
N4 C9 C14 123.3(2) . . ?
C10 C9 C14 130.8(3) . . ?
C9 C10 C11 107.4(2) . . ?
N5 C11 C10 109.7(2) . . ?
N5 C11 C15 121.7(2) . . ?
C10 C11 C15 128.5(3) . . ?
C8 N1 C4 112.14(19) . . ?
C8 N1 C2 112.3(2) . . ?
C4 N1 C2 112.8(2) . . ?
C8 N1 Co1 107.02(14) . . ?
C4 N1 Co1 105.94(15) . . ?
C2 N1 Co1 106.08(14) . . ?
C5 N2 N3 111.6(2) . . ?
C5 N2 C4 129.8(2) . . ?
N3 N2 C4 118.2(2) . . ?
C7 N3 N2 105.5(2) . . ?
C7 N3 Co1 137.3(2) . . ?
N2 N3 Co1 116.15(16) . . ?
C9 N4 N5 111.9(2) . . ?
C9 N4 C8 129.3(2) . . ?
N5 N4 C8 117.6(2) . . ?
C11 N5 N4 105.1(2) . . ?
C11 N5 Co1 136.79(18) . . ?
N4 N5 Co1 114.59(16) . . ?

loop_
_geom_bond_atom_site_label_1
_geom_bond_atom_site_label_2
_geom_bond_distance
_geom_bond_site_symmetry_2
_geom_bond_publ_flag
Cl1 Co1 2.2881(8) . ?
Co1 O1 1.9826(18) . ?
Co1 N3 2.056(2) . ?
Co1 N5 2.061(2) . ?
Co1 N1 2.302(2) . ?
O1 C1 1.277(3) . ?
O2 C1 1.224(3) . ?
C1 C2 1.547(3) . ?
C2 N1 1.491(3) . ?
C2 C3 1.526(4) . ?
C4 N2 1.467(3) . ?
C4 N1 1.468(3) . ?
C5 N2 1.357(3) . ?
C5 C6 1.371(4) . ?
C5 C12 1.491(4) . ?
C6 C7 1.393(4) . ?
C7 N3 1.350(3) . ?
C7 C13 1.493(4) . ?
C8 N1 1.464(3) . ?
C8 N4 1.465(3) . ?
C9 N4 1.352(3) . ?
C9 C10 1.375(4) . ?
C9 C14 1.496(4) . ?
C10 C11 1.391(4) . ?
C11 N5 1.350(3) . ?
C11 C15 1.498(4) . ?
N2 N3 1.371(3) . ?
N4 N5 1.374(3) . ?
